data_7131390
loop_
_publ_author_name
'Ghosh, Saurajit'
'Bhambri, Himanshi'
'Singh, Ajeet Kumar'
'Mandal, Sanjay K.'
'Roy, Lisa'
'Addy, Partha Sarathi'

_publ_section_title
;
 A convenient route to a vinylogous dicyano aryl based AIEgen with
 switchable mechanochromic luminescence properties.
;
_journal_issue 30
_journal_name_full 'Chemical communications (Cambridge, England)'
_journal_page_first 4463
_journal_page_last 4466
_journal_paper_doi 10.1039/d3cc00057e
_journal_volume 59
_journal_year 2023
_chemical_formula_moiety 'C16 H12 N4'
_chemical_formula_sum 'C16 H12 N4'
_chemical_formula_weight 260.301
_space_group_crystal_system monoclinic
_space_group_IT_number 14
_space_group_name_Hall '-P 2ybc'
_space_group_name_H-M_alt 'P 1 21/c 1'
_symmetry_Int_Tables_number 14
_audit_creation_method 'APEX3 v2018.7-2'
_audit_update_record
;
2023-02-23 deposited with the CCDC.	2023-03-07 downloaded from the CCDC.
;
_cell_angle_alpha 90
_cell_angle_beta 105.787(3)
_cell_angle_gamma 90
_cell_formula_units_Z 4
_cell_length_a 18.742(2)
_cell_length_b 5.2346(5)
_cell_length_c 14.0627(14)
_cell_measurement_reflns_used 9700
_cell_measurement_temperature 102.(2)
_cell_measurement_theta_max 66.6954
_cell_measurement_theta_min 4.5877
_cell_volume 1327.6(2)
_computing_cell_refinement 'SAINT V8.38A (Bruker AXS Inc., 2017)'
_computing_data_reduction 'SAINT V8.38A (Bruker AXS Inc., 2017)'
_computing_molecular_graphics 'Olex2 1.5-dev (Dolomanov et al., 2009)'
_computing_publication_material 'Olex2 1.5-dev (Dolomanov et al., 2009)'
_computing_structure_refinement 'olex2.refine 1.5-dev (Bourhis et al., 2015)'
_computing_structure_solution 'SHELXT 2014/5 (Sheldrick, 2014)'
_diffrn_ambient_temperature 102.00
_diffrn_detector_area_resol_mean 7.3910
_diffrn_measured_fraction_theta_full 0.9962
_diffrn_measured_fraction_theta_max 0.9962
_diffrn_measurement_device_type 'Bruker Kappa APEX II'
_diffrn_measurement_method 'phi and omega scans'
_diffrn_radiation_type 'Cu K\a'
_diffrn_radiation_wavelength 1.54178
_diffrn_reflns_av_R_equivalents 0.0722
_diffrn_reflns_av_unetI/netI 0.0480
_diffrn_reflns_Laue_measured_fraction_full 0.9962
_diffrn_reflns_Laue_measured_fraction_max 0.9962
_diffrn_reflns_limit_h_max 22
_diffrn_reflns_limit_h_min -20
_diffrn_reflns_limit_k_max 6
_diffrn_reflns_limit_k_min -6
_diffrn_reflns_limit_l_max 16
_diffrn_reflns_limit_l_min -16
_diffrn_reflns_number 19721
_diffrn_reflns_point_group_measured_fraction_full 0.9962
_diffrn_reflns_point_group_measured_fraction_max 0.9962
_diffrn_reflns_theta_full 66.6993
_diffrn_reflns_theta_max 66.70
_diffrn_reflns_theta_min 2.45
_exptl_absorpt_coefficient_mu 0.644
_exptl_absorpt_correction_T_max 0.7528
_exptl_absorpt_correction_T_min 0.6181
_exptl_absorpt_correction_type multi-scan
_exptl_absorpt_process_details
;
SADABS-2016/2 - Bruker AXS area detector scaling and absorption correction
;
_exptl_crystal_colour red
_exptl_crystal_colour_primary red
_exptl_crystal_density_diffrn 1.302
_exptl_crystal_density_method 'not measured'
_exptl_crystal_description rod
_exptl_crystal_F_000 544
_exptl_crystal_size_max 0.25
_exptl_crystal_size_mid 0.2
_exptl_crystal_size_min 0.12
_refine_diff_density_max 0.3808
_refine_diff_density_min -0.3022
_refine_diff_density_rms 0.0920
_refine_ls_d_res_high 0.8393
_refine_ls_d_res_low 18.0350
_refine_ls_goodness_of_fit_ref 1.1234
_refine_ls_hydrogen_treatment mixed
_refine_ls_matrix_type full
_refine_ls_number_constraints 0
_refine_ls_number_parameters 289
_refine_ls_number_reflns 2344
_refine_ls_number_restraints 0
_refine_ls_restrained_S_all 1.1234
_refine_ls_R_factor_all 0.0337
_refine_ls_R_factor_gt 0.0274
_refine_ls_shift/su_max -0.0002
_refine_ls_shift/su_mean 0.0000
_refine_ls_structure_factor_coef Fsqd
_refine_ls_weighting_details 'w=1/[\s^2^(Fo^2^)+(0.0319P)^2^] where P=(Fo^2^+2Fc^2^)/3'
_refine_ls_weighting_scheme calc
_refine_ls_wR_factor_gt 0.0526
_refine_ls_wR_factor_ref 0.0535
_reflns_Friedel_coverage 0.0
_reflns_limit_h_max 21
_reflns_limit_h_min -22
_reflns_limit_k_max 6
_reflns_limit_k_min 0
_reflns_limit_l_max 16
_reflns_limit_l_min 0
_reflns_number_gt 2237
_reflns_number_total 2344
_reflns_threshold_expression I>=2u(I)
_cod_data_source_file d3cc00057e2.cif
_cod_data_source_block DCPV
_cod_depositor_comments
;
The following automatic conversions were performed:

data item '_exptl_absorpt_correction_type' value 'Multi-Scan' was
changed to 'multi-scan' in accordance with the
/home/data/users/saulius/crontab/automatic-downloads/rss-feeds/RSC/lib/dictionaries/cif_core.dic
dictionary named 'cif_core.dic' version 2.4.2 last updated on
2011-04-26.

Automatic conversion script
Id: cif_fix_values 7556 2019-12-06 15:28:31Z antanas 

 Adding full bibliography for 7131390--7131391.cif.
;
_cod_database_code 7131390
_olex2_refinement_description
;
1. Fixed Uiso
 At 1.2 times of:
  All C(H) groups
;
_olex2_refine_details
;
Refinement using NoSpherA2, an implementation of
NOn-SPHERical Atom-form-factors in Olex2.
Please cite:
F. Kleemiss et al. Chem. Sci. DOI 10.1039/D0SC05526C - 2021
NoSpherA2 implementation of HAR makes use of
tailor-made aspherical atomic form factors calculated
on-the-fly from a Hirshfeld-partitioned electron density (ED) - not from
spherical-atom form factors.

The ED is calculated from a gaussian basis set single determinant SCF
wavefunction - either Hartree-Fock or DFT using selected funtionals
 - for a fragment of the crystal.
This fragment can be embedded in an electrostatic crystal field by employing cluster charges
or modelled using implicit solvation models, depending on the software used.
The following options were used:
   SOFTWARE:       ORCA 5.0
   PARTITIONING:   NoSpherA2
   INT ACCURACY:   Normal
   METHOD:         R2SCAN
   BASIS SET:      cc-pVTZ
   CHARGE:         0
   MULTIPLICITY:   1
   DATE:           2023-01-05_17-21-55
;
_olex2_submission_special_instructions 'No special instructions were received'

loop_
_space_group_symop_id
_space_group_symop_operation_xyz
1 x,y,z
2 -x,y+1/2,-z+1/2
3 -x,-y,-z
4 x,-y-1/2,z-1/2

loop_
_atom_site_label
_atom_site_type_symbol
_atom_site_fract_x
_atom_site_fract_y
_atom_site_fract_z
_atom_site_U_iso_or_equiv
_atom_site_adp_type
_atom_site_occupancy
_atom_site_refinement_flags_posn
N1 N 0.45104(3) 0.80029(8) 0.92150(3) 0.02087(12) Uani 1.000000 .
H1a H 0.4342(4) 0.9709(15) 0.9409(6) 0.039(2) Uani 1.000000 .
H1b H 0.5047(5) 0.7870(15) 0.9202(6) 0.0353(19) Uani 1.000000 .
N4 N 0.17400(3) -0.22225(9) 0.44882(4) 0.03367(13) Uani 1.000000 .
N3 N 0.37193(2) 0.25088(8) 0.50302(3) 0.02304(12) Uani 1.000000 .
N2 N 0.49743(2) 0.38745(8) 0.82861(3) 0.01837(11) Uani 1.000000 .
H2a H 0.5226(4) 0.3845(15) 0.9027(6) 0.0359(19) Uani 1.000000 .
H2b H 0.5062(4) 0.2206(15) 0.7978(6) 0.041(2) Uani 1.000000 .
C1 C 0.39946(2) 0.66692(8) 0.85058(3) 0.01566(12) Uani 1.000000 .
C2 C 0.42171(2) 0.45073(8) 0.80504(3) 0.01442(12) Uani 1.000000 .
C3 C 0.36896(2) 0.31434(8) 0.73551(3) 0.01523(12) Uani 1.000000 .
H3 H 0.3869(4) 0.1448(13) 0.7052(5) 0.0345(17) Uani 1.000000 .
C4 C 0.29357(2) 0.38419(8) 0.70954(3) 0.01557(12) Uani 1.000000 .
C7 C 0.23847(2) 0.24034(8) 0.63626(3) 0.01569(12) Uani 1.000000 .
C8 C 0.16337(3) 0.21403(8) 0.64922(3) 0.01629(12) Uani 1.000000 .
C9 C 0.15437(3) 0.15141(8) 0.74214(3) 0.01902(12) Uani 1.000000 .
H9 H 0.2030(4) 0.1234(15) 0.8044(5) 0.0410(19) Uani 1.000000 .
C10 C 0.08385(3) 0.11881(9) 0.75426(4) 0.02275(13) Uani 1.000000 .
H10 H 0.0786(4) 0.0659(17) 0.8267(6) 0.048(2) Uani 1.000000 .
C11 C 0.02157(3) 0.15497(9) 0.67472(4) 0.02367(13) Uani 1.000000 .
H11 H -0.0330(4) 0.1303(15) 0.6850(6) 0.0446(19) Uani 1.000000 .
C5 C 0.27178(3) 0.59361(8) 0.75782(3) 0.01751(12) Uani 1.000000 .
H5 H 0.2139(4) 0.6479(13) 0.7406(5) 0.0342(17) Uani 1.000000 .
C6 C 0.32430(3) 0.73307(8) 0.82646(3) 0.01775(12) Uani 1.000000 .
H6 H 0.3086(4) 0.8955(13) 0.8626(6) 0.0367(18) Uani 1.000000 .
C14 C 0.25490(2) 0.12744(8) 0.55594(3) 0.01756(12) Uani 1.000000 .
C16 C 0.20859(3) -0.06183(9) 0.49621(3) 0.02268(13) Uani 1.000000 .
C15 C 0.32009(3) 0.19258(8) 0.52749(3) 0.01870(12) Uani 1.000000 .
C12 C 0.02998(3) 0.22720(9) 0.58314(4) 0.02328(13) Uani 1.000000 .
H12 H -0.0178(4) 0.2603(17) 0.5230(6) 0.049(2) Uani 1.000000 .
C13 C 0.10050(3) 0.25455(9) 0.56999(4) 0.02067(13) Uani 1.000000 .
H13 H 0.1080(4) 0.3122(17) 0.4990(5) 0.045(2) Uani 1.000000 .

loop_
_atom_site_aniso_label
_atom_site_aniso_U_11
_atom_site_aniso_U_22
_atom_site_aniso_U_33
_atom_site_aniso_U_12
_atom_site_aniso_U_13
_atom_site_aniso_U_23
N1 0.0173(3) 0.0201(2) 0.0239(2) -0.00203(16) 0.00321(18) -0.00695(15)
H1a 0.040(5) 0.025(4) 0.053(5) 0.007(4) 0.015(4) -0.019(4)
H1b 0.017(5) 0.045(5) 0.044(5) -0.002(3) 0.008(4) -0.013(4)
N4 0.0302(3) 0.0380(3) 0.0335(3) -0.0152(2) 0.0098(2) -0.01777(19)
N3 0.0199(2) 0.0292(2) 0.0224(2) -0.00479(15) 0.00978(17) -0.00036(15)
N2 0.0142(2) 0.0195(2) 0.0216(2) -0.00025(14) 0.00507(17) -0.00213(14)
H2a 0.029(5) 0.041(5) 0.033(5) 0.005(3) 0.000(4) -0.007(3)
H2b 0.035(5) 0.037(4) 0.049(5) 0.010(4) 0.009(4) -0.021(4)
C1 0.0153(2) 0.0139(2) 0.0177(2) -0.00157(16) 0.00440(18) -0.00199(15)
C2 0.0136(2) 0.0142(2) 0.0156(2) -0.00079(15) 0.00427(17) -0.00104(15)
C3 0.0144(2) 0.0146(2) 0.0169(2) -0.00089(16) 0.00456(18) -0.00203(16)
H3 0.039(4) 0.029(4) 0.039(4) 0.007(3) 0.016(4) -0.007(3)
C4 0.0140(2) 0.0152(2) 0.0172(2) -0.00068(15) 0.00361(17) -0.00177(15)
C7 0.0144(2) 0.0162(2) 0.0165(2) -0.00149(15) 0.00416(18) -0.00118(15)
C8 0.0136(2) 0.0176(2) 0.0175(2) -0.00059(15) 0.00371(17) -0.00044(15)
C9 0.0165(3) 0.0214(2) 0.0197(3) 0.00010(16) 0.0058(2) 0.00111(16)
H9 0.033(5) 0.060(5) 0.027(4) 0.005(4) 0.004(4) 0.007(3)
C10 0.0190(3) 0.0258(3) 0.0256(3) -0.00044(17) 0.0098(2) 0.00168(18)
H10 0.040(5) 0.066(6) 0.046(5) 0.003(4) 0.022(4) 0.019(4)
C11 0.0162(3) 0.0237(2) 0.0324(3) -0.00057(17) 0.0088(2) -0.00041(18)
H11 0.025(4) 0.059(5) 0.056(5) -0.001(4) 0.022(4) 0.006(4)
C5 0.0145(3) 0.0159(2) 0.0216(2) 0.00058(17) 0.00393(18) -0.00290(16)
H5 0.021(4) 0.040(4) 0.037(4) 0.003(3) 0.001(3) -0.009(3)
C6 0.0161(2) 0.0154(2) 0.0215(2) 0.00049(16) 0.00464(19) -0.00393(16)
H6 0.029(4) 0.033(4) 0.047(5) 0.005(3) 0.008(3) -0.016(3)
C14 0.0160(2) 0.0200(2) 0.0172(2) -0.00394(16) 0.00538(18) -0.00303(16)
C16 0.0209(2) 0.0257(2) 0.0221(2) -0.00736(19) 0.00708(19) -0.00806(18)
C15 0.0172(2) 0.0218(2) 0.0180(2) -0.00311(16) 0.00631(18) -0.00124(15)
C12 0.0142(3) 0.0257(3) 0.0278(3) 0.00035(17) 0.0020(2) -0.00053(18)
H12 0.019(4) 0.072(6) 0.047(5) 0.003(3) -0.008(4) -0.002(4)
C13 0.0155(3) 0.0249(3) 0.0199(3) -0.00032(16) 0.00190(19) 0.00135(16)
H13 0.035(5) 0.067(6) 0.026(4) -0.002(4) -0.000(3) 0.009(4)

loop_
_atom_type_symbol
_atom_type_scat_dispersion_real
_atom_type_scat_dispersion_imag
_atom_type_scat_source
_atom_type_scat_dispersion_source
C 0.01920 0.00962 'NoSpherA2: Chem.Sci. 2021, DOI:10.1039/D0SC05526C' 'Henke, Gullikson and Davis, At. Data and Nucl. Data Tables, 1993, 54, 2'
H 0.00000 0.00000 'NoSpherA2: Chem.Sci. 2021, DOI:10.1039/D0SC05526C' 'Henke, Gullikson and Davis, At. Data and Nucl. Data Tables, 1993, 54, 2'
N 0.03256 0.01839 'NoSpherA2: Chem.Sci. 2021, DOI:10.1039/D0SC05526C' 'Henke, Gullikson and Davis, At. Data and Nucl. Data Tables, 1993, 54, 2'

loop_
_geom_angle_atom_site_label_1
_geom_angle_atom_site_label_2
_geom_angle_atom_site_label_3
_geom_angle
_geom_angle_site_symmetry_1
_geom_angle_site_symmetry_3
_geom_angle_publ_flag
H1b N1 H1a 116.7(6) . . ?
C1 N1 H1a 115.8(5) . . ?
C1 N1 H1b 117.2(4) . . ?
H2b N2 H2a 110.0(6) . . ?
C2 N2 H2a 113.6(4) . . ?
C2 N2 H2b 112.0(4) . . ?
C2 C1 N1 119.84(4) . . ?
C6 C1 N1 120.84(4) . . ?
C6 C1 C2 119.22(4) . . ?
C1 C2 N2 118.91(4) . . ?
C3 C2 N2 121.73(4) . . ?
C3 C2 C1 119.30(4) . . ?
H3 C3 C2 117.7(4) . . ?
C4 C3 C2 121.50(4) . . ?
C4 C3 H3 120.7(4) . . ?
C7 C4 C3 121.21(4) . . ?
C5 C4 C3 118.65(4) . . ?
C5 C4 C7 120.12(4) . . ?
C8 C7 C4 118.58(4) . . ?
C14 C7 C4 121.84(4) . . ?
C14 C7 C8 119.58(4) . . ?
C9 C8 C7 119.90(4) . . ?
C13 C8 C7 120.84(4) . . ?
C13 C8 C9 119.26(4) . . ?
H9 C9 C8 119.7(4) . . ?
C10 C9 C8 120.23(5) . . ?
C10 C9 H9 120.1(4) . . ?
H10 C10 C9 118.6(4) . . ?
C11 C10 C9 120.18(5) . . ?
C11 C10 H10 121.2(4) . . ?
H11 C11 C10 119.6(4) . . ?
C12 C11 C10 119.93(5) . . ?
C12 C11 H11 120.5(4) . . ?
H5 C5 C4 120.0(4) . . ?
C6 C5 C4 120.17(4) . . ?
C6 C5 H5 119.8(3) . . ?
C5 C6 C1 121.08(4) . . ?
H6 C6 C1 118.0(4) . . ?
H6 C6 C5 120.9(4) . . ?
C16 C14 C7 122.82(4) . . ?
C15 C14 C7 121.69(4) . . ?
C15 C14 C16 115.49(4) . . ?
C14 C16 N4 176.81(6) . . ?
C14 C15 N3 178.16(5) . . ?
H12 C12 C11 119.8(5) . . ?
C13 C12 C11 120.13(5) . . ?
C13 C12 H12 120.1(5) . . ?
C12 C13 C8 120.20(5) . . ?
H13 C13 C8 118.8(4) . . ?
H13 C13 C12 121.0(4) . . ?

loop_
_geom_bond_atom_site_label_1
_geom_bond_atom_site_label_2
_geom_bond_distance
_geom_bond_site_symmetry_2
_geom_bond_publ_flag
N1 H1a 1.009(7) . ?
N1 H1b 1.013(8) . ?
N1 C1 1.3755(6) . ?
N4 C16 1.1552(7) . ?
N3 C15 1.1563(7) . ?
N2 H2a 1.021(8) . ?
N2 H2b 1.008(7) . ?
N2 C2 1.4063(6) . ?
C1 C2 1.4177(6) . ?
C1 C6 1.3998(7) . ?
C2 C3 1.3846(6) . ?
C3 H3 1.077(6) . ?
C3 C4 1.4082(6) . ?
C4 C7 1.4547(6) . ?
C4 C5 1.4072(6) . ?
C7 C8 1.4742(7) . ?
C7 C14 1.3816(6) . ?
C8 C9 1.4012(7) . ?
C8 C13 1.4002(6) . ?
C9 H9 1.088(7) . ?
C9 C10 1.3883(7) . ?
C10 H10 1.086(8) . ?
C10 C11 1.3926(8) . ?
C11 H11 1.078(7) . ?
C11 C12 1.3918(7) . ?
C5 H5 1.083(7) . ?
C5 C6 1.3843(6) . ?
C6 H6 1.072(7) . ?
C14 C16 1.4296(6) . ?
C14 C15 1.4267(6) . ?
C12 H12 1.065(7) . ?
C12 C13 1.3909(7) . ?
C13 H13 1.087(8) . ?

loop_
_geom_torsion_atom_site_label_1
_geom_torsion_atom_site_label_2
_geom_torsion_atom_site_label_3
_geom_torsion_atom_site_label_4
_geom_torsion
_geom_torsion_site_symmetry_1
_geom_torsion_site_symmetry_2
_geom_torsion_site_symmetry_3
_geom_torsion_site_symmetry_4
_geom_torsion_publ_flag
N1 C1 C2 N2 -4.38(5) . . . . ?
N1 C1 C2 C3 178.42(4) . . . . ?
N1 C1 C6 C5 -177.55(4) . . . . ?
N2 C2 C1 C6 179.13(4) . . . . ?
N2 C2 C3 C4 -177.64(4) . . . . ?
C1 C2 C3 C4 -0.53(5) . . . . ?
C1 C6 C5 C4 -1.17(5) . . . . ?
C2 C3 C4 C7 179.86(4) . . . . ?
C2 C3 C4 C5 -1.72(5) . . . . ?
C3 C4 C7 C8 145.68(4) . . . . ?
C3 C4 C7 C14 -33.87(5) . . . . ?
C3 C4 C5 C6 2.57(5) . . . . ?
C4 C7 C8 C9 -45.28(4) . . . . ?
C4 C7 C8 C13 133.77(4) . . . . ?
C4 C7 C14 C16 164.96(4) . . . . ?
C4 C7 C14 C15 -14.73(5) . . . . ?
C7 C8 C9 C10 -178.08(4) . . . . ?
C7 C8 C13 C12 179.53(4) . . . . ?
C8 C9 C10 C11 -1.75(5) . . . . ?
C8 C13 C12 C11 -1.14(5) . . . . ?
C9 C10 C11 C12 -0.84(5) . . . . ?
C10 C11 C12 C13 2.28(6) . . . . ?
